data_7040666
loop_
_publ_author_name
'Lee, Haeri'
'Choi, Eunkyung'
'Noh, Tae Hwan'
'Jung, Ok-Sang'

_publ_section_title
;
 Recyclable scavengers for photo-cyclopropanation via an in situ
 crystallization process.
;
_journal_issue 46
_journal_name_full 'Dalton transactions (Cambridge, England : 2003)'
_journal_page_first 18476
_journal_page_last 18483
_journal_paper_doi 10.1039/c6dt02604d
_journal_volume 45
_journal_year 2016
_chemical_formula_moiety 'C126 H120 N12 O24 Pd3, 6(N O3), 10(C2 H6 S O), 12(H2 O)'
_chemical_formula_sum 'C146 H204 N18 O64 Pd3 S10'
_chemical_formula_weight 3875.06
_space_group_crystal_system monoclinic
_space_group_IT_number 15
_space_group_name_Hall '-C 2yc'
_space_group_name_H-M_alt 'C 1 2/c 1'
_symmetry_space_group_name_Hall '-C 2yc'
_symmetry_space_group_name_H-M 'C 1 2/c 1'
_atom_sites_solution_hydrogens mixed
_audit_creation_method SHELXL-2014/7
_audit_update_record
;
2016-09-17 deposited with the CCDC.
2016-09-19 downloaded from the CCDC.
;
_cell_angle_alpha 90
_cell_angle_beta 105.571(2)
_cell_angle_gamma 90
_cell_formula_units_Z 4
_cell_length_a 21.8830(7)
_cell_length_b 36.7927(7)
_cell_length_c 24.3223(6)
_cell_measurement_reflns_used 9827
_cell_measurement_temperature 173(2)
_cell_measurement_theta_max 24.02
_cell_measurement_theta_min 2.27
_cell_volume 18864.0(9)
_computing_cell_refinement 'Bruker APEX2'
_computing_data_collection 'Bruker APEX2'
_computing_data_reduction 'Bruker APEX2'
_computing_molecular_graphics 'Bruker SHELXTL'
_computing_publication_material 'Bruker SHELXTL'
_computing_structure_refinement 'SHELXL-2014/7 (Sheldrick, 2014)'
_computing_structure_solution 'SHELXS-97 (Sheldrick, 2008)'
_diffrn_ambient_temperature 173(2)
_diffrn_measured_fraction_theta_full 1.000
_diffrn_measured_fraction_theta_max 1.000
_diffrn_measurement_device_type 'Bruker APEX-II CCD'
_diffrn_measurement_method '\f and \w scans'
_diffrn_radiation_type MoK\a
_diffrn_radiation_wavelength 0.71073
_diffrn_reflns_av_R_equivalents 0.0468
_diffrn_reflns_av_unetI/netI 0.0384
_diffrn_reflns_Laue_measured_fraction_full 1.000
_diffrn_reflns_Laue_measured_fraction_max 1.000
_diffrn_reflns_limit_h_max 27
_diffrn_reflns_limit_h_min -27
_diffrn_reflns_limit_k_max 46
_diffrn_reflns_limit_k_min -46
_diffrn_reflns_limit_l_max 30
_diffrn_reflns_limit_l_min -30
_diffrn_reflns_number 158036
_diffrn_reflns_point_group_measured_fraction_full 1.000
_diffrn_reflns_point_group_measured_fraction_max 1.000
_diffrn_reflns_theta_full 25.242
_diffrn_reflns_theta_max 26.499
_diffrn_reflns_theta_min 1.107
_exptl_absorpt_coefficient_mu 0.480
_exptl_absorpt_correction_T_max 0.841
_exptl_absorpt_correction_T_min 0.765
_exptl_absorpt_correction_type multi-scan
_exptl_absorpt_process_details SADABS
_exptl_crystal_colour colourless
_exptl_crystal_density_diffrn 1.364
_exptl_crystal_description BLOCK
_exptl_crystal_F_000 8064
_exptl_crystal_size_max 0.600
_exptl_crystal_size_mid 0.400
_exptl_crystal_size_min 0.380
_exptl_transmission_factor_max 0.004
_exptl_transmission_factor_min 0.001
_refine_diff_density_max 1.695
_refine_diff_density_min -1.992
_refine_diff_density_rms 0.101
_refine_ls_extinction_method none
_refine_ls_goodness_of_fit_ref 1.083
_refine_ls_hydrogen_treatment constr
_refine_ls_matrix_type full
_refine_ls_number_parameters 1056
_refine_ls_number_reflns 19568
_refine_ls_number_restraints 22
_refine_ls_restrained_S_all 1.095
_refine_ls_R_factor_all 0.0826
_refine_ls_R_factor_gt 0.0644
_refine_ls_shift/su_max 0.001
_refine_ls_shift/su_mean 0.000
_refine_ls_structure_factor_coef Fsqd
_refine_ls_weighting_details 'w=1/[\s^2^(Fo^2^)+(0.1099P)^2^+43.1087P] where P=(Fo^2^+2Fc^2^)/3'
_refine_ls_weighting_scheme calc
_refine_ls_wR_factor_gt 0.1868
_refine_ls_wR_factor_ref 0.1974
_reflns_Friedel_coverage 0.000
_reflns_number_gt 14715
_reflns_number_total 19568
_reflns_threshold_expression 'I > 2\s(I)'
_cod_data_source_file c6dt02604d2.cif
_cod_data_source_block 1453027
_cod_depositor_comments
;
The following automatic conversions were performed:

'_exptl_absorpt_correction_type' value 'MULTI-SCAN' changed to
'multi-scan' according to
/usr/data/users/saulius/crontab/automatic-downloads/rss-feeds/RSC/lib/dictionaries/cif_core.dic
dictionary named 'cif_core.dic' version 2.4.2 from 2011-04-26.

Automatic conversion script
Id: cif_fix_values 4268 2015-11-12 08:31:59Z antanas 

 Adding full bibliography for 7040665--7040670.cif.
;
_cod_database_code 7040666
_shelx_shelxl_version_number 2014/7
_shelx_space_group_comment
; 
The symmetry employed for this shelxl refinement is uniquely defined 
by the following loop, which should always be used as a source of 
symmetry information in preference to the above space-group names. 
They are only intended as comments. 
;
_shelx_estimated_absorpt_t_min 0.762
_shelx_estimated_absorpt_t_max 0.839
_platon_squeeze_void_probe_radius 1.20

loop_
_space_group_symop_operation_xyz
'x, y, z'
'-x, y, -z+1/2'
'x+1/2, y+1/2, z'
'-x+1/2, y+1/2, -z+1/2'
'-x, -y, -z'
'x, -y, z-1/2'
'-x+1/2, -y+1/2, -z'
'x+1/2, -y+1/2, z-1/2'

loop_
_atom_site_label
_atom_site_type_symbol
_atom_site_fract_x
_atom_site_fract_y
_atom_site_fract_z
_atom_site_U_iso_or_equiv
_atom_site_adp_type
_atom_site_occupancy
_atom_site_site_symmetry_order
_atom_site_calc_flag
_atom_site_refinement_flags_posn
_atom_site_refinement_flags_adp
_atom_site_refinement_flags_occupancy
_atom_site_disorder_assembly
_atom_site_disorder_group
Pd1 Pd 0.26815(2) 0.35650(2) 0.86177(2) 0.03622(11) Uani 1 1 d . . . . .
Pd2 Pd 0.5000 0.03763(2) 0.7500 0.03117(12) Uani 1 2 d S T P . .
S1 S 0.89183(6) 0.42114(3) 0.57736(6) 0.0512(3) Uani 1 1 d . . . . .
S2 S 0.88930(9) 0.30913(6) 0.82992(9) 0.0776(8) Uani 0.841(5) 1 d . . P A 1
S2' S 0.9104(6) 0.3296(4) 0.8730(5) 0.090(5) Uani 0.159(5) 1 d . . P A 2
S3 S 0.94817(12) 0.20595(7) 0.80720(11) 0.0954(7) Uani 0.821(3) 1 d . . P B 1
S3' S 0.9726(6) 0.1792(3) 0.8429(5) 0.0954(7) Uani 0.179(3) 1 d . . P B 2
S4 S 0.45543(7) 0.05812(4) 0.52679(7) 0.0608(5) Uani 0.939(3) 1 d D . P C 1
S4' S 0.4270(8) 0.0503(4) 0.4886(10) 0.0608(5) Uani 0.061(3) 1 d D . P C 2
S5 S 0.56971(15) 0.48914(9) 0.39771(15) 0.1472(11) Uani 1 1 d . . . . .
O1 O 0.32148(13) 0.24190(7) 0.75064(12) 0.0396(7) Uani 1 1 d . . . . .
O2 O 0.32416(17) 0.29853(8) 0.71805(16) 0.0606(10) Uani 1 1 d . . . . .
O3 O 0.52389(14) 0.16201(7) 0.65502(13) 0.0411(7) Uani 1 1 d . . . . .
O4 O 0.43950(15) 0.14534(7) 0.68451(16) 0.0498(8) Uani 1 1 d . . . . .
O5 O 0.49453(14) 0.32937(8) 0.63016(16) 0.0545(9) Uani 1 1 d . . . . .
O6 O 0.56715(16) 0.28813(8) 0.62193(16) 0.0587(9) Uani 1 1 d . . . . .
O7 O 0.50406(16) 0.22197(9) 0.98913(18) 0.0627(10) Uani 1 1 d . . . . .
O8 O 0.55411(17) 0.16907(9) 0.98878(18) 0.0654(10) Uani 1 1 d . . . . .
O9 O 0.72330(15) 0.17543(8) 0.88988(14) 0.0501(8) Uani 1 1 d . . . . .
O10 O 0.77370(17) 0.22726(9) 0.88289(17) 0.0594(9) Uani 1 1 d . . . . .
O11 O 0.68863(17) 0.33815(8) 0.94331(14) 0.0550(8) Uani 1 1 d . . . . .
O12 O 0.6241(2) 0.33723(9) 1.00042(17) 0.0729(11) Uani 1 1 d . . . . .
O13 O 0.2543(3) 0.18431(13) 0.8484(2) 0.113(2) Uani 1 1 d . . . . .
O14 O 0.3264(3) 0.14632(14) 0.8877(3) 0.1006(16) Uani 1 1 d . . . . .
O15 O 0.2963(3) 0.15001(18) 0.7972(3) 0.132(2) Uani 1 1 d . . . . .
O16 O 0.77696(19) 0.47952(11) 0.92974(18) 0.0723(11) Uani 1 1 d . . . . .
O17 O 0.7671(2) 0.51758(12) 0.9939(3) 0.1009(16) Uani 1 1 d . . . . .
O18 O 0.7308(2) 0.46372(13) 0.99275(18) 0.0937(15) Uani 1 1 d . . . . .
O19 O 0.4584(6) 0.5732(4) 0.2667(6) 0.267(5) Uani 1 1 d D U . . .
O20 O 0.4697(8) 0.6154(5) 0.2339(7) 0.181(6) Uani 0.5 1 d D U P . .
O21 O 1.0651(6) 0.4192(3) 0.7616(8) 0.139(4) Uani 0.466(8) 1 d D . P D 1
O21' O 1.0189(4) 0.4452(2) 0.7508(8) 0.139(4) Uani 0.534(8) 1 d D . P D 2
O22 O 1.0000 0.38463(16) 0.7500 0.119(3) Uani 1 2 d DS T P D .
O23 O 0.83898(15) 0.40580(9) 0.59903(15) 0.0543(8) Uani 1 1 d . . . . .
O24 O 0.9533(2) 0.29578(17) 0.8661(3) 0.127(2) Uani 1 1 d . . . . .
O25 O 1.0189(3) 0.19580(17) 0.8287(3) 0.131(2) Uani 1 1 d . . . . .
O26 O 0.4808(2) 0.05685(12) 0.4772(3) 0.114(2) Uani 1 1 d D . . . .
O27 O 0.5267(5) 0.5031(3) 0.4287(4) 0.202(4) Uani 1 1 d . . . . .
N1 N 0.19844(16) 0.31869(9) 0.83290(16) 0.0430(8) Uani 1 1 d . . . . .
N2 N 0.54812(16) 0.03636(8) 0.68869(14) 0.0356(7) Uani 1 1 d . . . . .
N3 N 0.66935(17) 0.39693(9) 0.60395(16) 0.0408(8) Uani 1 1 d . . . . .
N4 N 0.28868(16) 0.33125(9) 0.93808(16) 0.0406(8) Uani 1 1 d . . . . .
N5 N 0.58609(16) 0.03497(8) 0.80836(14) 0.0332(7) Uani 1 1 d . . . . .
N6 N 0.75145(18) 0.38380(9) 0.71318(15) 0.0440(9) Uani 1 1 d . . . . .
N7 N 0.2915(4) 0.16053(17) 0.8434(4) 0.110(2) Uani 1 1 d . . . . .
N8 N 0.75773(19) 0.48711(12) 0.9719(2) 0.0578(11) Uani 1 1 d . . . . .
N9 N 0.5000 0.5846(2) 0.2500 0.110(2) Uani 1 2 d DS T P . .
N10 N 1.0000 0.41596(16) 0.7500 0.0709(19) Uani 1 2 d DS T P . .
C1 C 0.1391(2) 0.33010(15) 0.8320(3) 0.0654(15) Uani 1 1 d . . . . .
H1A H 0.1323 0.3553 0.8363 0.078 Uiso 1 1 calc R U . . .
C2 C 0.0894(3) 0.30727(17) 0.8253(3) 0.0765(18) Uani 1 1 d . . . . .
H2A H 0.0484 0.3163 0.8242 0.092 Uiso 1 1 calc R U . . .
C3 C 0.0992(2) 0.27031(17) 0.8199(2) 0.0655(15) Uani 1 1 d . . . . .
H3A H 0.0656 0.2535 0.8173 0.079 Uiso 1 1 calc R U . . .
C4 C 0.1587(2) 0.25841(13) 0.8185(2) 0.0512(11) Uani 1 1 d . . . . .
H4A H 0.1657 0.2333 0.8135 0.061 Uiso 1 1 calc R U . . .
C5 C 0.2084(2) 0.28292(11) 0.82451(18) 0.0382(9) Uani 1 1 d . . . . .
C6 C 0.2712(2) 0.27082(10) 0.81842(18) 0.0374(9) Uani 1 1 d . . . . .
H6A H 0.2923 0.2550 0.8509 0.045 Uiso 1 1 calc R U . . .
H6B H 0.2988 0.2922 0.8185 0.045 Uiso 1 1 calc R U . . .
C7 C 0.2616(2) 0.25000(12) 0.7626(2) 0.0439(10) Uani 1 1 d . . . . .
H7A H 0.2389 0.2270 0.7649 0.053 Uiso 1 1 calc R U . . .
H7B H 0.2350 0.2646 0.7310 0.053 Uiso 1 1 calc R U . . .
C8 C 0.3457(2) 0.26830(10) 0.72546(18) 0.0377(9) Uani 1 1 d . . . . .
C9 C 0.40034(18) 0.25559(10) 0.70468(15) 0.0303(8) Uani 1 1 d . . . . .
C10 C 0.41457(17) 0.21898(10) 0.70253(15) 0.0295(8) Uani 1 1 d . . . . .
H10A H 0.3909 0.2014 0.7166 0.035 Uiso 1 1 calc R U . . .
C11 C 0.5554(2) 0.00307(11) 0.66798(19) 0.0439(10) Uani 1 1 d . . . . .
H11A H 0.5324 -0.0169 0.6771 0.053 Uiso 1 1 calc R U . . .
C12 C 0.5958(3) -0.00263(13) 0.6336(2) 0.0528(12) Uani 1 1 d . . . . .
H12A H 0.6005 -0.0262 0.6194 0.063 Uiso 1 1 calc R U . . .
C13 C 0.6287(2) 0.02603(14) 0.6206(2) 0.0539(12) Uani 1 1 d . . . . .
H13A H 0.6571 0.0226 0.5976 0.065 Uiso 1 1 calc R U . . .
C14 C 0.6203(2) 0.05998(12) 0.64105(19) 0.0446(10) Uani 1 1 d . . . . .
H14A H 0.6432 0.0801 0.6322 0.054 Uiso 1 1 calc R U . . .
C15 C 0.57869(19) 0.06508(10) 0.67446(17) 0.0346(8) Uani 1 1 d . . . . .
C16 C 0.5663(2) 0.10266(10) 0.69263(17) 0.0369(9) Uani 1 1 d . . . . .
H16A H 0.6068 0.1144 0.7128 0.044 Uiso 1 1 calc R U . . .
H16B H 0.5390 0.1015 0.7191 0.044 Uiso 1 1 calc R U . . .
C17 C 0.5340(2) 0.12451(10) 0.64064(18) 0.0415(10) Uani 1 1 d . . . . .
H17A H 0.5602 0.1241 0.6133 0.050 Uiso 1 1 calc R U . . .
H17B H 0.4926 0.1132 0.6219 0.050 Uiso 1 1 calc R U . . .
C18 C 0.47363(19) 0.16853(10) 0.67454(17) 0.0337(8) Uani 1 1 d . . . . .
C19 C 0.46289(17) 0.20811(10) 0.68001(15) 0.0283(7) Uani 1 1 d . . . . .
C20 C 0.49833(17) 0.23400(10) 0.65988(16) 0.0300(8) Uani 1 1 d . . . . .
H20A H 0.5324 0.2266 0.6452 0.036 Uiso 1 1 calc R U . . .
C21 C 0.6920(2) 0.42278(12) 0.5756(2) 0.0492(11) Uani 1 1 d . . . . .
H21A H 0.7337 0.4201 0.5714 0.059 Uiso 1 1 calc R U . . .
C22 C 0.6573(3) 0.45279(13) 0.5527(3) 0.0663(15) Uani 1 1 d . . . . .
H22A H 0.6744 0.4703 0.5322 0.080 Uiso 1 1 calc R U . . .
C23 C 0.5970(3) 0.45727(14) 0.5598(3) 0.083(2) Uani 1 1 d . . . . .
H23A H 0.5719 0.4778 0.5443 0.099 Uiso 1 1 calc R U . . .
C24 C 0.5747(3) 0.43120(14) 0.5897(3) 0.0783(19) Uani 1 1 d . . . . .
H24A H 0.5340 0.4341 0.5960 0.094 Uiso 1 1 calc R U . . .
C25 C 0.6105(2) 0.40078(11) 0.6109(2) 0.0482(11) Uani 1 1 d . . . . .
C26 C 0.5836(2) 0.37106(12) 0.6401(2) 0.0494(11) Uani 1 1 d . . . . .
H26A H 0.6149 0.3512 0.6513 0.059 Uiso 1 1 calc R U . . .
H26B H 0.5747 0.3808 0.6751 0.059 Uiso 1 1 calc R U . . .
C27 C 0.5237(2) 0.35651(13) 0.6011(3) 0.0573(14) Uani 1 1 d . . . . .
H27A H 0.4935 0.3767 0.5877 0.069 Uiso 1 1 calc R U . . .
H27B H 0.5332 0.3453 0.5673 0.069 Uiso 1 1 calc R U . . .
C28 C 0.5203(2) 0.29652(11) 0.63651(19) 0.0401(9) Uani 1 1 d . . . . .
C29 C 0.48369(18) 0.27032(10) 0.66140(16) 0.0315(8) Uani 1 1 d . . . . .
C30 C 0.43482(18) 0.28152(10) 0.68378(17) 0.0332(8) Uani 1 1 d . . . . .
H30A H 0.4249 0.3066 0.6849 0.040 Uiso 1 1 calc R U . . .
C31 C 0.2518(2) 0.33781(13) 0.9734(2) 0.0515(12) Uani 1 1 d . . . . .
H31A H 0.2176 0.3545 0.9624 0.062 Uiso 1 1 calc R U . . .
C32 C 0.2634(3) 0.32042(16) 1.0252(2) 0.0686(16) Uani 1 1 d . . . . .
H32A H 0.2366 0.3248 1.0495 0.082 Uiso 1 1 calc R U . . .
C33 C 0.3130(3) 0.29707(16) 1.0419(2) 0.0681(16) Uani 1 1 d . . . . .
H33A H 0.3209 0.2853 1.0779 0.082 Uiso 1 1 calc R U . . .
C34 C 0.3521(2) 0.29026(13) 1.0067(2) 0.0534(12) Uani 1 1 d . . . . .
C35 C 0.3382(2) 0.30845(11) 0.9548(2) 0.0442(10) Uani 1 1 d . . . . .
H35A H 0.3648 0.3047 0.9302 0.053 Uiso 1 1 calc R U . . .
C36 C 0.4078(3) 0.26446(15) 1.0217(2) 0.0619(14) Uani 1 1 d . . . . .
H36A H 0.4454 0.2767 1.0150 0.074 Uiso 1 1 calc R U . . .
H36B H 0.4176 0.2584 1.0628 0.074 Uiso 1 1 calc R U . . .
C37 C 0.3956(3) 0.23020(14) 0.9878(3) 0.0742(18) Uani 1 1 d . . . . .
H37A H 0.3857 0.2364 0.9468 0.089 Uiso 1 1 calc R U . . .
H37B H 0.3578 0.2182 0.9945 0.089 Uiso 1 1 calc R U . . .
C38 C 0.4504(3) 0.20334(15) 1.0016(3) 0.080(2) Uani 1 1 d . . . . .
H38A H 0.4608 0.1962 1.0423 0.096 Uiso 1 1 calc R U . . .
H38B H 0.4393 0.1812 0.9778 0.096 Uiso 1 1 calc R U . . .
C39 C 0.5522(2) 0.20133(12) 0.9847(2) 0.0486(11) Uani 1 1 d . . . . .
C40 C 0.6042(2) 0.22420(11) 0.97260(18) 0.0404(9) Uani 1 1 d . . . . .
C41 C 0.6471(2) 0.20686(11) 0.94815(18) 0.0401(9) Uani 1 1 d . . . . .
H41A H 0.6459 0.1812 0.9438 0.048 Uiso 1 1 calc R U . . .
C42 C 0.6128(2) 0.00177(10) 0.82160(18) 0.0399(9) Uani 1 1 d . . . . .
H42A H 0.5892 -0.0194 0.8066 0.048 Uiso 1 1 calc R U . . .
C43 C 0.6726(2) -0.00175(11) 0.8559(2) 0.0471(11) Uani 1 1 d . . . . .
H43A H 0.6903 -0.0252 0.8652 0.057 Uiso 1 1 calc R U . . .
C44 C 0.7079(2) 0.02890(12) 0.87751(19) 0.0428(10) Uani 1 1 d . . . . .
H44A H 0.7500 0.0265 0.9011 0.051 Uiso 1 1 calc R U . . .
C45 C 0.6810(2) 0.06304(11) 0.86426(17) 0.0367(9) Uani 1 1 d . . . . .
C46 C 0.6190(2) 0.06448(10) 0.82936(17) 0.0365(9) Uani 1 1 d . . . . .
H46A H 0.5995 0.0876 0.8202 0.044 Uiso 1 1 calc R U . . .
C47 C 0.7161(2) 0.09748(12) 0.8851(2) 0.0459(10) Uani 1 1 d . . . . .
H47A H 0.7577 0.0913 0.9117 0.055 Uiso 1 1 calc R U . . .
H47B H 0.6918 0.1116 0.9067 0.055 Uiso 1 1 calc R U . . .
C48 C 0.7272(2) 0.12107(12) 0.8371(2) 0.0468(10) Uani 1 1 d . . . . .
H48A H 0.7524 0.1071 0.8161 0.056 Uiso 1 1 calc R U . . .
H48B H 0.6857 0.1268 0.8101 0.056 Uiso 1 1 calc R U . . .
C49 C 0.7612(2) 0.15618(14) 0.8578(2) 0.0536(12) Uani 1 1 d . . . . .
H49A H 0.8043 0.1512 0.8827 0.064 Uiso 1 1 calc R U . . .
H49B H 0.7653 0.1710 0.8251 0.064 Uiso 1 1 calc R U . . .
C50 C 0.7345(2) 0.21059(12) 0.89930(18) 0.0418(9) Uani 1 1 d . . . . .
C51 C 0.69159(19) 0.22712(11) 0.93023(17) 0.0362(9) Uani 1 1 d . . . . .
C52 C 0.6941(2) 0.26479(11) 0.93853(17) 0.0391(9) Uani 1 1 d . . . . .
H52A H 0.7246 0.2788 0.9264 0.047 Uiso 1 1 calc R U . . .
C53 C 0.7904(3) 0.41271(16) 0.7210(2) 0.0704(16) Uani 1 1 d . . . . .
H53A H 0.8134 0.4179 0.6939 0.085 Uiso 1 1 calc R U . . .
C54 C 0.7972(4) 0.43492(19) 0.7679(3) 0.091(2) Uani 1 1 d . . . . .
H54A H 0.8230 0.4561 0.7718 0.109 Uiso 1 1 calc R U . . .
C55 C 0.7669(3) 0.42664(17) 0.8092(3) 0.0803(19) Uani 1 1 d . . . . .
H55A H 0.7724 0.4417 0.8419 0.096 Uiso 1 1 calc R U . . .
C56 C 0.7283(3) 0.39611(13) 0.8026(2) 0.0538(12) Uani 1 1 d . . . . .
C57 C 0.7223(2) 0.37603(12) 0.75301(19) 0.0457(10) Uani 1 1 d . . . . .
H57A H 0.6954 0.3553 0.7472 0.055 Uiso 1 1 calc R U . . .
C58 C 0.6920(3) 0.38515(14) 0.8450(2) 0.0573(13) Uani 1 1 d . . . . .
H58A H 0.6522 0.3994 0.8372 0.069 Uiso 1 1 calc R U . . .
H58B H 0.6803 0.3592 0.8392 0.069 Uiso 1 1 calc R U . . .
C59 C 0.7284(3) 0.39077(13) 0.9063(2) 0.0577(13) Uani 1 1 d . . . . .
H59A H 0.7690 0.3773 0.9141 0.069 Uiso 1 1 calc R U . . .
H59B H 0.7384 0.4169 0.9129 0.069 Uiso 1 1 calc R U . . .
C60 C 0.6918(3) 0.37812(12) 0.9470(2) 0.0612(14) Uani 1 1 d . . . . .
H60A H 0.7135 0.3858 0.9864 0.073 Uiso 1 1 calc R U . . .
H60B H 0.6486 0.3886 0.9363 0.073 Uiso 1 1 calc R U . . .
C61 C 0.6534(2) 0.32184(12) 0.97224(19) 0.0469(11) Uani 1 1 d . . . . .
C62 C 0.6527(2) 0.28173(11) 0.96419(17) 0.0402(9) Uani 1 1 d . . . . .
C63 C 0.6074(2) 0.26163(12) 0.98106(18) 0.0428(10) Uani 1 1 d . . . . .
H63A H 0.5785 0.2733 0.9983 0.051 Uiso 1 1 calc R U . . .
C64 C 0.8688(3) 0.41503(17) 0.5030(2) 0.0678(15) Uani 1 1 d . . . . .
H64A H 0.9018 0.4246 0.4866 0.081 Uiso 1 1 calc R U . . .
H64B H 0.8628 0.3891 0.4942 0.081 Uiso 1 1 calc R U . . .
H64C H 0.8289 0.4280 0.4867 0.081 Uiso 1 1 calc R U . . .
C65 C 0.9531(3) 0.38851(19) 0.5940(3) 0.0817(19) Uani 1 1 d . . . . .
H65A H 0.9891 0.3971 0.5808 0.098 Uiso 1 1 calc R U . . .
H65B H 0.9668 0.3848 0.6354 0.098 Uiso 1 1 calc R U . . .
H65C H 0.9376 0.3655 0.5751 0.098 Uiso 1 1 calc R U . . .
C66 C 0.8958(4) 0.3551(3) 0.8252(5) 0.164(5) Uani 1 1 d . . . . .
H66A H 0.9319 0.3644 0.8143 0.196 Uiso 1 1 d R U . A .
H66B H 0.8552 0.3648 0.8024 0.196 Uiso 0.841(5) 1 d R U P A 1
H66C H 0.9055 0.3652 0.8638 0.196 Uiso 0.841(5) 1 d R U P A 1
H66D H 0.8679 0.3731 0.8356 0.196 Uiso 0.159(5) 1 d R U P A 2
H66E H 0.8737 0.3436 0.7889 0.196 Uiso 0.159(5) 1 d R U P A 2
C67 C 0.8385(3) 0.30844(17) 0.8762(3) 0.0723(16) Uani 1 1 d . . . . .
H67A H 0.8422 0.2867 0.8981 0.087 Uiso 1 1 d R U . A .
H67B H 0.7960 0.3166 0.8553 0.087 Uiso 0.841(5) 1 d R U P A 1
H67C H 0.8556 0.3247 0.9085 0.087 Uiso 0.841(5) 1 d R U P A 1
H67D H 0.8120 0.3273 0.8867 0.087 Uiso 0.159(5) 1 d R U P A 2
H67E H 0.8155 0.2975 0.8398 0.087 Uiso 0.159(5) 1 d R U P A 2
C68 C 0.9068(5) 0.1661(3) 0.7751(5) 0.159(4) Uani 1 1 d . . . . .
H68A H 0.9250 0.1549 0.7477 0.191 Uiso 1 1 d R U . B .
H68B H 0.8611 0.1707 0.7613 0.191 Uiso 0.821(3) 1 d R U P B 1
H68C H 0.9144 0.1460 0.8025 0.191 Uiso 0.821(3) 1 d R U P B 1
H68D H 0.8712 0.1535 0.7840 0.191 Uiso 0.179(3) 1 d R U P B 2
H68E H 0.8911 0.1881 0.7530 0.191 Uiso 0.179(3) 1 d R U P B 2
C69 C 0.9243(4) 0.2050(3) 0.8727(5) 0.142(4) Uani 1 1 d . . . . .
H69A H 0.9494 0.2197 0.9034 0.170 Uiso 1 1 d R U . B .
H69B H 0.8790 0.2106 0.8642 0.170 Uiso 0.821(3) 1 d R U P B 1
H69C H 0.9323 0.1809 0.8901 0.170 Uiso 0.821(3) 1 d R U P B 1
H69D H 0.8918 0.1897 0.8818 0.170 Uiso 0.179(3) 1 d R U P B 2
H69E H 0.9039 0.2240 0.8457 0.170 Uiso 0.179(3) 1 d R U P B 2
C70 C 0.3847(3) 0.08334(14) 0.5075(3) 0.0688(15) Uani 1 1 d D . . . .
H70A H 0.3653 0.0843 0.5395 0.083 Uiso 0.939(3) 1 d R U P C 1
H70B H 0.3941 0.1081 0.4974 0.083 Uiso 0.939(3) 1 d R U P C 1
H70C H 0.3552 0.0718 0.4746 0.083 Uiso 0.939(3) 1 d R U P C 1
H70D H 0.3555 0.0701 0.5246 0.083 Uiso 0.061(3) 1 d R U P C 2
H70E H 0.4054 0.1028 0.5334 0.083 Uiso 0.061(3) 1 d R U P C 2
H70F H 0.3609 0.0939 0.4711 0.083 Uiso 0.061(3) 1 d R U P C 2
C71 C 0.4231(2) 0.01507(13) 0.5329(2) 0.0548(12) Uani 1 1 d D . . . .
H71A H 0.4054 0.0145 0.5659 0.066 Uiso 0.939(3) 1 d R U P C 1
H71B H 0.3893 0.0102 0.4980 0.066 Uiso 0.939(3) 1 d R U P C 1
H71C H 0.4562 -0.0035 0.5375 0.066 Uiso 0.939(3) 1 d R U P C 1
H71D H 0.3847 0.0180 0.5459 0.066 Uiso 0.061(3) 1 d R U P C 2
H71E H 0.4175 -0.0054 0.5062 0.066 Uiso 0.061(3) 1 d R U P C 2
H71F H 0.4594 0.0104 0.5658 0.066 Uiso 0.061(3) 1 d R U P C 2
C72 C 0.5941(5) 0.5315(2) 0.3748(3) 0.110(3) Uani 1 1 d . . . . .
H72A H 0.6244 0.5271 0.3524 0.132 Uiso 1 1 calc R U . . .
H72B H 0.5570 0.5443 0.3513 0.132 Uiso 1 1 calc R U . . .
H72C H 0.6142 0.5463 0.4082 0.132 Uiso 1 1 calc R U . . .
C73 C 0.5223(7) 0.4794(6) 0.3273(6) 0.271(10) Uani 1 1 d . . . . .
H73A H 0.5494 0.4699 0.3044 0.326 Uiso 1 1 calc R U . . .
H73B H 0.4901 0.4614 0.3291 0.326 Uiso 1 1 calc R U . . .
H73C H 0.5015 0.5018 0.3097 0.326 Uiso 1 1 calc R U . . .

loop_
_atom_site_aniso_label
_atom_site_aniso_U_11
_atom_site_aniso_U_22
_atom_site_aniso_U_33
_atom_site_aniso_U_23
_atom_site_aniso_U_13
_atom_site_aniso_U_12
Pd1 0.04120(19) 0.02850(17) 0.0461(2) 0.00418(12) 0.02401(15) 0.00800(12)
Pd2 0.0392(2) 0.0221(2) 0.0347(2) 0.000 0.01428(19) 0.000
S1 0.0544(7) 0.0377(6) 0.0717(8) -0.0031(5) 0.0347(6) -0.0101(5)
S2 0.0588(11) 0.1002(16) 0.0769(14) -0.0203(11) 0.0235(10) -0.0183(10)
S2' 0.087(8) 0.092(9) 0.086(9) 0.003(7) 0.013(6) -0.021(6)
S3 0.0956(16) 0.0818(14) 0.1115(18) 0.0187(12) 0.0325(14) -0.0109(12)
S3' 0.0956(16) 0.0818(14) 0.1115(18) 0.0187(12) 0.0325(14) -0.0109(12)
S4 0.0515(8) 0.0472(7) 0.0843(11) -0.0149(7) 0.0192(8) -0.0102(6)
S4' 0.0515(8) 0.0472(7) 0.0843(11) -0.0149(7) 0.0192(8) -0.0102(6)
S5 0.143(2) 0.150(2) 0.159(3) 0.039(2) 0.059(2) 0.0565(19)
O1 0.0443(16) 0.0319(14) 0.0528(17) 0.0011(12) 0.0305(14) 0.0023(12)
O2 0.073(2) 0.0361(17) 0.092(3) 0.0207(17) 0.055(2) 0.0203(16)
O3 0.0544(18) 0.0235(13) 0.0557(18) 0.0020(12) 0.0326(15) 0.0040(12)
O4 0.0513(18) 0.0257(14) 0.082(2) 0.0029(14) 0.0337(18) -0.0006(13)
O5 0.0426(17) 0.0329(15) 0.098(3) 0.0180(16) 0.0351(18) -0.0013(13)
O6 0.064(2) 0.0370(16) 0.094(3) -0.0024(16) 0.054(2) -0.0064(15)
O7 0.055(2) 0.0382(17) 0.106(3) 0.0197(18) 0.040(2) 0.0092(15)
O8 0.060(2) 0.0345(17) 0.108(3) 0.0048(18) 0.033(2) 0.0029(15)
O9 0.0532(18) 0.0363(16) 0.070(2) -0.0091(15) 0.0320(17) -0.0072(14)
O10 0.065(2) 0.0420(18) 0.082(2) -0.0115(17) 0.0375(19) -0.0135(16)
O11 0.082(2) 0.0340(16) 0.060(2) -0.0069(14) 0.0380(19) -0.0079(16)
O12 0.117(3) 0.0401(18) 0.084(3) -0.0067(18) 0.066(3) -0.006(2)
O13 0.175(5) 0.084(3) 0.121(4) 0.051(3) 0.109(4) 0.076(3)
O14 0.105(4) 0.097(4) 0.123(4) 0.026(3) 0.069(3) 0.036(3)
O15 0.153(5) 0.156(6) 0.108(4) -0.030(4) 0.072(4) 0.035(4)
O16 0.083(3) 0.065(2) 0.084(3) -0.004(2) 0.050(2) -0.020(2)
O17 0.094(3) 0.056(3) 0.158(5) -0.035(3) 0.043(3) -0.001(2)
O18 0.123(4) 0.105(3) 0.070(3) -0.012(2) 0.053(3) -0.053(3)
O19 0.282(8) 0.299(9) 0.283(8) -0.001(6) 0.187(7) -0.022(6)
O20 0.184(9) 0.185(9) 0.172(9) 0.055(7) 0.044(7) 0.015(7)
O21 0.083(7) 0.073(5) 0.251(10) -0.037(7) 0.030(8) -0.015(3)
O21' 0.083(7) 0.073(5) 0.251(10) -0.037(7) 0.030(8) -0.015(3)
O22 0.210(9) 0.046(4) 0.140(7) 0.000 0.114(7) 0.000
O23 0.0534(19) 0.0495(18) 0.073(2) 0.0063(16) 0.0390(17) -0.0059(15)
O24 0.077(3) 0.122(5) 0.193(6) 0.011(4) 0.055(4) 0.026(3)
O25 0.103(4) 0.123(5) 0.183(6) -0.021(4) 0.070(4) -0.018(4)
O26 0.119(4) 0.072(3) 0.198(6) 0.005(3) 0.127(4) -0.009(3)
O27 0.202(8) 0.207(9) 0.235(10) 0.029(7) 0.124(8) 0.082(7)
N1 0.0374(19) 0.0393(19) 0.058(2) -0.0023(17) 0.0229(17) 0.0062(15)
N2 0.0426(19) 0.0295(16) 0.0373(18) -0.0017(14) 0.0153(15) 0.0071(14)
N3 0.048(2) 0.0278(16) 0.053(2) -0.0031(15) 0.0242(17) -0.0048(15)
N4 0.0409(19) 0.0350(18) 0.054(2) 0.0083(16) 0.0270(17) 0.0047(15)
N5 0.0406(18) 0.0266(16) 0.0360(17) -0.0009(13) 0.0167(15) -0.0001(13)
N6 0.054(2) 0.0358(18) 0.045(2) -0.0028(15) 0.0190(18) -0.0145(16)
N7 0.135(5) 0.072(3) 0.162(6) 0.030(4) 0.108(5) 0.025(4)
N8 0.045(2) 0.059(3) 0.071(3) -0.008(2) 0.018(2) -0.0040(19)
N9 0.135(5) 0.072(3) 0.162(6) 0.030(4) 0.108(5) 0.025(4)
N10 0.109(6) 0.034(3) 0.068(4) 0.000 0.021(4) 0.000
C1 0.046(3) 0.057(3) 0.100(4) -0.022(3) 0.032(3) 0.005(2)
C2 0.042(3) 0.083(4) 0.110(5) -0.041(4) 0.031(3) -0.003(3)
C3 0.046(3) 0.085(4) 0.075(4) -0.021(3) 0.034(3) -0.016(3)
C4 0.057(3) 0.047(3) 0.059(3) -0.002(2) 0.032(2) -0.007(2)
C5 0.042(2) 0.037(2) 0.042(2) 0.0038(17) 0.0227(19) 0.0021(17)
C6 0.042(2) 0.0294(19) 0.047(2) 0.0028(17) 0.0224(19) 0.0048(16)
C7 0.041(2) 0.044(2) 0.056(3) -0.002(2) 0.028(2) 0.0013(19)
C8 0.044(2) 0.030(2) 0.043(2) 0.0007(17) 0.0185(19) 0.0027(17)
C9 0.0334(19) 0.0295(18) 0.0298(18) 0.0033(15) 0.0117(16) 0.0017(15)
C10 0.0319(19) 0.0284(18) 0.0293(18) 0.0019(15) 0.0101(16) -0.0012(15)
C11 0.059(3) 0.030(2) 0.044(2) -0.0055(18) 0.016(2) 0.0091(19)
C12 0.076(3) 0.038(2) 0.043(2) -0.006(2) 0.015(2) 0.024(2)
C13 0.062(3) 0.059(3) 0.049(3) 0.000(2) 0.029(2) 0.024(2)
C14 0.051(3) 0.041(2) 0.050(3) 0.0028(19) 0.027(2) 0.0075(19)
C15 0.039(2) 0.032(2) 0.033(2) -0.0011(16) 0.0120(17) 0.0050(16)
C16 0.048(2) 0.0270(18) 0.043(2) -0.0014(16) 0.0252(19) 0.0030(17)
C17 0.064(3) 0.0252(19) 0.042(2) -0.0008(17) 0.027(2) 0.0080(18)
C18 0.037(2) 0.0293(19) 0.036(2) 0.0010(16) 0.0125(17) 0.0001(16)
C19 0.0290(18) 0.0263(17) 0.0297(18) -0.0011(14) 0.0083(16) -0.0021(14)
C20 0.0283(18) 0.0310(18) 0.0317(19) -0.0009(15) 0.0095(16) -0.0003(15)
C21 0.051(3) 0.036(2) 0.070(3) 0.002(2) 0.034(2) -0.0066(19)
C22 0.069(3) 0.039(3) 0.101(4) 0.017(3) 0.040(3) -0.010(2)
C23 0.070(4) 0.039(3) 0.150(6) 0.026(3) 0.050(4) 0.001(3)
C24 0.057(3) 0.041(3) 0.149(6) 0.023(3) 0.050(4) 0.005(2)
C25 0.049(3) 0.029(2) 0.076(3) -0.001(2) 0.034(2) -0.0069(18)
C26 0.046(3) 0.037(2) 0.075(3) 0.006(2) 0.033(2) -0.0050(19)
C27 0.046(3) 0.041(2) 0.089(4) 0.025(2) 0.027(3) -0.005(2)
C28 0.040(2) 0.031(2) 0.053(3) -0.0004(18) 0.018(2) -0.0055(17)
C29 0.0308(19) 0.0290(19) 0.035(2) -0.0012(15) 0.0088(16) -0.0042(15)
C30 0.036(2) 0.0262(18) 0.040(2) -0.0004(16) 0.0139(17) 0.0001(15)
C31 0.048(3) 0.056(3) 0.063(3) 0.013(2) 0.036(2) 0.014(2)
C32 0.069(3) 0.083(4) 0.074(4) 0.022(3) 0.053(3) 0.021(3)
C33 0.075(4) 0.077(4) 0.066(3) 0.034(3) 0.042(3) 0.023(3)
C34 0.053(3) 0.055(3) 0.061(3) 0.022(2) 0.030(2) 0.016(2)
C35 0.043(2) 0.040(2) 0.059(3) 0.006(2) 0.031(2) 0.0086(18)
C36 0.058(3) 0.066(3) 0.068(3) 0.027(3) 0.028(3) 0.019(3)
C37 0.050(3) 0.048(3) 0.131(5) 0.026(3) 0.035(3) 0.009(2)
C38 0.058(3) 0.049(3) 0.149(6) 0.032(3) 0.054(4) 0.010(2)
C39 0.043(2) 0.043(3) 0.062(3) 0.007(2) 0.017(2) 0.0048(19)
C40 0.041(2) 0.039(2) 0.040(2) 0.0078(18) 0.0096(19) 0.0055(18)
C41 0.041(2) 0.031(2) 0.044(2) 0.0026(17) 0.0055(19) 0.0029(17)
C42 0.051(3) 0.0234(18) 0.048(2) -0.0018(17) 0.018(2) 0.0038(17)
C43 0.052(3) 0.030(2) 0.061(3) 0.003(2) 0.018(2) 0.0102(19)
C44 0.040(2) 0.040(2) 0.049(2) 0.0029(19) 0.012(2) 0.0059(18)
C45 0.044(2) 0.033(2) 0.036(2) -0.0026(16) 0.0157(19) 0.0005(17)
C46 0.047(2) 0.0253(18) 0.040(2) -0.0001(16) 0.0156(19) 0.0046(16)
C47 0.051(3) 0.038(2) 0.048(3) -0.0014(19) 0.012(2) -0.0019(19)
C48 0.052(3) 0.041(2) 0.052(3) -0.004(2) 0.023(2) -0.007(2)
C49 0.056(3) 0.046(3) 0.068(3) -0.010(2) 0.033(3) -0.011(2)
C50 0.043(2) 0.039(2) 0.041(2) -0.0009(18) 0.007(2) -0.0015(19)
C51 0.035(2) 0.037(2) 0.032(2) 0.0006(16) 0.0025(17) 0.0016(17)
C52 0.044(2) 0.035(2) 0.034(2) -0.0010(17) 0.0045(19) -0.0044(18)
C53 0.093(4) 0.068(3) 0.058(3) -0.012(3) 0.034(3) -0.042(3)
C54 0.127(6) 0.083(4) 0.071(4) -0.022(3) 0.041(4) -0.063(4)
C55 0.109(5) 0.074(4) 0.068(4) -0.029(3) 0.040(4) -0.046(4)
C56 0.066(3) 0.044(3) 0.052(3) -0.004(2) 0.017(2) -0.015(2)
C57 0.060(3) 0.033(2) 0.046(2) -0.0042(18) 0.017(2) -0.009(2)
C58 0.074(3) 0.049(3) 0.054(3) -0.011(2) 0.027(3) -0.012(2)
C59 0.084(4) 0.042(3) 0.052(3) -0.009(2) 0.027(3) -0.016(2)
C60 0.104(4) 0.032(2) 0.056(3) -0.009(2) 0.037(3) -0.012(2)
C61 0.065(3) 0.037(2) 0.042(2) 0.0002(19) 0.019(2) -0.001(2)
C62 0.049(2) 0.035(2) 0.034(2) -0.0004(17) 0.0066(19) -0.0003(18)
C63 0.048(2) 0.042(2) 0.038(2) 0.0055(18) 0.011(2) 0.0066(19)
C64 0.067(3) 0.081(4) 0.064(3) 0.015(3) 0.033(3) -0.007(3)
C65 0.068(4) 0.097(5) 0.095(5) 0.030(4) 0.048(4) 0.017(3)
C66 0.075(5) 0.185(10) 0.222(12) 0.124(9) 0.023(6) -0.018(6)
C67 0.073(4) 0.072(4) 0.074(4) 0.006(3) 0.024(3) -0.012(3)
C68 0.125(8) 0.170(10) 0.176(11) 0.029(9) 0.031(8) -0.034(8)
C69 0.120(7) 0.131(8) 0.214(11) -0.044(7) 0.114(8) -0.035(6)
C70 0.073(4) 0.047(3) 0.095(4) 0.007(3) 0.038(3) 0.006(3)
C71 0.059(3) 0.049(3) 0.065(3) 0.001(2) 0.030(3) 0.001(2)
C72 0.155(8) 0.084(5) 0.098(5) -0.011(4) 0.047(5) -0.046(5)
C73 0.168(13) 0.40(3) 0.186(15) 0.103(16) -0.059(11) -0.024(15)

loop_
_atom_type_symbol
_atom_type_description
_atom_type_scat_dispersion_real
_atom_type_scat_dispersion_imag
_atom_type_scat_source
C C 0.0033 0.0016 'International Tables Vol C Tables 4.2.6.8 and 6.1.1.4'
H H 0.0000 0.0000 'International Tables Vol C Tables 4.2.6.8 and 6.1.1.4'
N N 0.0061 0.0033 'International Tables Vol C Tables 4.2.6.8 and 6.1.1.4'
O O 0.0106 0.0060 'International Tables Vol C Tables 4.2.6.8 and 6.1.1.4'
Pd Pd -0.9988 1.0072 'International Tables Vol C Tables 4.2.6.8 and 6.1.1.4'
S S 0.1246 0.1234 'International Tables Vol C Tables 4.2.6.8 and 6.1.1.4'

loop_
_geom_angle_atom_site_label_1
_geom_angle_atom_site_label_2
_geom_angle_atom_site_label_3
_geom_angle
_geom_angle_site_symmetry_1
_geom_angle_site_symmetry_3
N4 Pd1 N6 177.67(15) . 2_656
N4 Pd1 N3 90.03(14) . 2_656
N6 Pd1 N3 87.88(15) 2_656 2_656
N4 Pd1 N1 87.93(15) . .
N6 Pd1 N1 94.02(16) 2_656 .
N3 Pd1 N1 172.97(13) 2_656 .
N5 Pd2 N5 174.47(17) . 2_656
N5 Pd2 N2 86.90(13) . .
N5 Pd2 N2 92.97(13) 2_656 .
N5 Pd2 N2 92.97(13) . 2_656
N5 Pd2 N2 86.91(13) 2_656 2_656
N2 Pd2 N2 177.38(18) . 2_656
O23 S1 C64 106.1(2) . .
O23 S1 C65 105.8(2) . .
C64 S1 C65 98.0(3) . .
O24 S2 C66 106.2(4) . .
O24 S2 C67 105.3(3) . .
C66 S2 C67 97.7(5) . .
C66 S2' O24 115.3(10) . .
C66 S2' C67 108.0(8) . .
O24 S2' C67 102.6(7) . .
O25 S3 C68 107.2(5) . .
O25 S3 C69 101.4(5) . .
C68 S3 C69 97.9(5) . .
O25 S3' C69 117.4(9) . .
O25 S3' C68 110.1(9) . .
C69 S3' C68 95.5(8) . .
O26 S4 C71 107.0(3) . .
O26 S4 C70 107.5(3) . .
C71 S4 C70 98.8(3) . .
O26 S4' C70 121.8(11) . .
O26 S4' C71 118.5(11) . .
C70 S4' C71 104.7(9) . .
O27 S5 C73 106.2(8) . .
O27 S5 C72 98.3(5) . .
C73 S5 C72 91.2(7) . .
C8 O1 C7 115.8(3) . .
C18 O3 C17 116.7(3) . .
C28 O5 C27 116.8(3) . .
C39 O7 C38 116.7(4) . .
C50 O9 C49 117.3(3) . .
C61 O11 C60 116.5(4) . .
N9 O19 O20 47.4(8) . .
N9 O20 O20 59.3(7) . 2_655
N9 O20 O19 40.8(6) . .
O20 O20 O19 88.5(10) 2_655 .
O21' O21' N10 69.2(5) 2_756 .
C5 N1 C1 119.2(4) . .
C5 N1 Pd1 125.1(3) . .
C1 N1 Pd1 114.6(3) . .
C15 N2 C11 120.0(3) . .
C15 N2 Pd2 124.0(2) . .
C11 N2 Pd2 115.4(3) . .
C21 N3 C25 119.0(4) . .
C21 N3 Pd1 115.2(3) . 2_656
C25 N3 Pd1 125.6(3) . 2_656
C35 N4 C31 119.3(4) . .
C35 N4 Pd1 121.9(3) . .
C31 N4 Pd1 118.7(3) . .
C46 N5 C42 119.4(4) . .
C46 N5 Pd2 122.3(3) . .
C42 N5 Pd2 118.0(3) . .
C57 N6 C53 118.5(4) . .
C57 N6 Pd1 121.6(3) . 2_656
C53 N6 Pd1 119.6(3) . 2_656
O15 N7 O13 123.0(9) . .
O15 N7 O14 118.5(6) . .
O13 N7 O14 118.6(7) . .
O18 N8 O17 120.0(5) . .
O18 N8 O16 119.4(5) . .
O17 N8 O16 120.5(5) . .
O19 N9 O19 138.3(16) 2_655 .
O19 N9 O20 91.8(10) 2_655 2_655
O19 N9 O20 125.4(12) . 2_655
O19 N9 O20 125.4(12) 2_655 .
O19 N9 O20 91.8(10) . .
O20 N9 O20 61.4(15) 2_655 .
O21' N10 O21' 41.5(10) 2_756 .
O21' N10 O22 159.2(5) 2_756 .
O21' N10 O22 159.2(5) . .
O22 N10 O21 94.9(5) . 2_756
O22 N10 O21 94.9(5) . .
O21 N10 O21 170.2(11) 2_756 .
C2 C1 N1 123.0(5) . .
C2 C1 H1A 118.5 . .
N1 C1 H1A 118.5 . .
C1 C2 C3 118.8(5) . .
C1 C2 H2A 120.6 . .
C3 C2 H2A 120.6 . .
C4 C3 C2 118.8(5) . .
C4 C3 H3A 120.6 . .
C2 C3 H3A 120.6 . .
C3 C4 C5 120.5(5) . .
C3 C4 H4A 119.7 . .
C5 C4 H4A 119.7 . .
N1 C5 C4 119.4(4) . .
N1 C5 C6 119.6(4) . .
C4 C5 C6 120.9(4) . .
C5 C6 C7 109.2(4) . .
C5 C6 H6A 109.8 . .
C7 C6 H6A 109.8 . .
C5 C6 H6B 109.8 . .
C7 C6 H6B 109.8 . .
H6A C6 H6B 108.3 . .
O1 C7 C6 111.5(4) . .
O1 C7 H7A 109.3 . .
C6 C7 H7A 109.3 . .
O1 C7 H7B 109.3 . .
C6 C7 H7B 109.3 . .
H7A C7 H7B 108.0 . .
O2 C8 O1 123.8(4) . .
O2 C8 C9 123.8(4) . .
O1 C8 C9 112.4(3) . .
C10 C9 C30 120.1(3) . .
C10 C9 C8 121.7(3) . .
C30 C9 C8 118.1(3) . .
C19 C10 C9 120.2(3) . .
C19 C10 H10A 119.9 . .
C9 C10 H10A 119.9 . .
N2 C11 C12 121.4(4) . .
N2 C11 H11A 119.3 . .
C12 C11 H11A 119.3 . .
C13 C12 C11 119.1(4) . .
C13 C12 H12A 120.5 . .
C11 C12 H12A 120.5 . .
C12 C13 C14 119.3(4) . .
C12 C13 H13A 120.4 . .
C14 C13 H13A 120.4 . .
C13 C14 C15 120.5(4) . .
C13 C14 H14A 119.7 . .
C15 C14 H14A 119.7 . .
N2 C15 C14 119.7(4) . .
N2 C15 C16 120.5(3) . .
C14 C15 C16 119.8(4) . .
C15 C16 C17 109.1(3) . .
C15 C16 H16A 109.9 . .
C17 C16 H16A 109.9 . .
C15 C16 H16B 109.9 . .
C17 C16 H16B 109.9 . .
H16A C16 H16B 108.3 . .
O3 C17 C16 111.8(3) . .
O3 C17 H17A 109.2 . .
C16 C17 H17A 109.2 . .
O3 C17 H17B 109.2 . .
C16 C17 H17B 109.2 . .
H17A C17 H17B 107.9 . .
O4 C18 O3 124.2(4) . .
O4 C18 C19 123.8(4) . .
O3 C18 C19 112.0(3) . .
C10 C19 C20 120.0(3) . .
C10 C19 C18 118.5(3) . .
C20 C19 C18 121.4(3) . .
C29 C20 C19 119.8(3) . .
C29 C20 H20A 120.1 . .
C19 C20 H20A 120.1 . .
N3 C21 C22 122.6(4) . .
N3 C21 H21A 118.7 . .
C22 C21 H21A 118.7 . .
C21 C22 C23 119.1(5) . .
C21 C22 H22A 120.4 . .
C23 C22 H22A 120.4 . .
C24 C23 C22 118.0(5) . .
C24 C23 H23A 121.0 . .
C22 C23 H23A 121.0 . .
C23 C24 C25 121.1(5) . .
C23 C24 H24A 119.4 . .
C25 C24 H24A 119.4 . .
N3 C25 C24 120.1(4) . .
N3 C25 C26 119.3(4) . .
C24 C25 C26 120.5(4) . .
C27 C26 C25 110.3(4) . .
C27 C26 H26A 109.6 . .
C25 C26 H26A 109.6 . .
C27 C26 H26B 109.6 . .
C25 C26 H26B 109.6 . .
H26A C26 H26B 108.1 . .
O5 C27 C26 111.0(4) . .
O5 C27 H27A 109.4 . .
C26 C27 H27A 109.4 . .
O5 C27 H27B 109.4 . .
C26 C27 H27B 109.4 . .
H27A C27 H27B 108.0 . .
O6 C28 O5 124.4(4) . .
O6 C28 C29 123.1(4) . .
O5 C28 C29 112.4(3) . .
C20 C29 C30 120.6(3) . .
C20 C29 C28 117.7(3) . .
C30 C29 C28 121.7(3) . .
C29 C30 C9 119.3(3) . .
C29 C30 H30A 120.3 . .
C9 C30 H30A 120.3 . .
N4 C31 C32 120.4(4) . .
N4 C31 H31A 119.8 . .
C32 C31 H31A 119.8 . .
C33 C32 C31 120.3(4) . .
C33 C32 H32A 119.8 . .
C31 C32 H32A 119.8 . .
C32 C33 C34 120.4(5) . .
C32 C33 H33A 119.8 . .
C34 C33 H33A 119.8 . .
C35 C34 C33 116.9(4) . .
C35 C34 C36 119.3(4) . .
C33 C34 C36 123.8(4) . .
N4 C35 C34 122.6(4) . .
N4 C35 H35A 118.7 . .
C34 C35 H35A 118.7 . .
C37 C36 C34 112.6(5) . .
C37 C36 H36A 109.1 . .
C34 C36 H36A 109.1 . .
C37 C36 H36B 109.1 . .
C34 C36 H36B 109.1 . .
H36A C36 H36B 107.8 . .
C36 C37 C38 114.5(5) . .
C36 C37 H37A 108.6 . .
C38 C37 H37A 108.6 . .
C36 C37 H37B 108.6 . .
C38 C37 H37B 108.6 . .
H37A C37 H37B 107.6 . .
O7 C38 C37 106.2(4) . .
O7 C38 H38A 110.5 . .
C37 C38 H38A 110.5 . .
O7 C38 H38B 110.5 . .
C37 C38 H38B 110.5 . .
H38A C38 H38B 108.7 . .
O8 C39 O7 125.1(4) . .
O8 C39 C40 124.2(4) . .
O7 C39 C40 110.7(4) . .
C63 C40 C41 120.2(4) . .
C63 C40 C39 122.3(4) . .
C41 C40 C39 117.3(4) . .
C51 C41 C40 119.9(4) . .
C51 C41 H41A 120.1 . .
C40 C41 H41A 120.1 . .
N5 C42 C43 121.0(4) . .
N5 C42 H42A 119.5 . .
C43 C42 H42A 119.5 . .
C42 C43 C44 120.2(4) . .
C42 C43 H43A 119.9 . .
C44 C43 H43A 119.9 . .
C45 C44 C43 119.3(4) . .
C45 C44 H44A 120.3 . .
C43 C44 H44A 120.3 . .
C44 C45 C46 117.2(4) . .
C44 C45 C47 122.7(4) . .
C46 C45 C47 120.0(4) . .
N5 C46 C45 122.8(4) . .
N5 C46 H46A 118.6 . .
C45 C46 H46A 118.6 . .
C45 C47 C48 113.3(4) . .
C45 C47 H47A 108.9 . .
C48 C47 H47A 108.9 . .
C45 C47 H47B 108.9 . .
C48 C47 H47B 108.9 . .
H47A C47 H47B 107.7 . .
C49 C48 C47 113.4(4) . .
C49 C48 H48A 108.9 . .
C47 C48 H48A 108.9 . .
C49 C48 H48B 108.9 . .
C47 C48 H48B 108.9 . .
H48A C48 H48B 107.7 . .
O9 C49 C48 107.0(3) . .
O9 C49 H49A 110.3 . .
C48 C49 H49A 110.3 . .
O9 C49 H49B 110.3 . .
C48 C49 H49B 110.3 . .
H49A C49 H49B 108.6 . .
O10 C50 O9 123.7(4) . .
O10 C50 C51 124.3(4) . .
O9 C50 C51 112.0(4) . .
C41 C51 C52 119.4(4) . .
C41 C51 C50 122.2(4) . .
C52 C51 C50 118.3(4) . .
C62 C52 C51 120.5(4) . .
C62 C52 H52A 119.8 . .
C51 C52 H52A 119.8 . .
N6 C53 C54 120.7(5) . .
N6 C53 H53A 119.6 . .
C54 C53 H53A 119.6 . .
C55 C54 C53 120.3(5) . .
C55 C54 H54A 119.8 . .
C53 C54 H54A 119.8 . .
C54 C55 C56 119.5(5) . .
C54 C55 H55A 120.3 . .
C56 C55 H55A 120.3 . .
C55 C56 C57 116.3(5) . .
C55 C56 C58 123.4(5) . .
C57 C56 C58 120.3(4) . .
N6 C57 C56 124.6(4) . .
N6 C57 H57A 117.7 . .
C56 C57 H57A 117.7 . .
C59 C58 C56 113.8(4) . .
C59 C58 H58A 108.8 . .
C56 C58 H58A 108.8 . .
C59 C58 H58B 108.8 . .
C56 C58 H58B 108.8 . .
H58A C58 H58B 107.7 . .
C60 C59 C58 112.1(5) . .
C60 C59 H59A 109.2 . .
C58 C59 H59A 109.2 . .
C60 C59 H59B 109.2 . .
C58 C59 H59B 109.2 . .
H59A C59 H59B 107.9 . .
O11 C60 C59 107.1(4) . .
O11 C60 H60A 110.3 . .
C59 C60 H60A 110.3 . .
O11 C60 H60B 110.3 . .
C59 C60 H60B 110.3 . .
H60A C60 H60B 108.5 . .
O12 C61 O11 124.6(4) . .
O12 C61 C62 123.8(4) . .
O11 C61 C62 111.5(4) . .
C52 C62 C63 120.2(4) . .
C52 C62 C61 121.6(4) . .
C63 C62 C61 118.2(4) . .
C62 C63 C40 119.7(4) . .
C62 C63 H63A 120.1 . .
C40 C63 H63A 120.1 . .
S1 C64 H64A 109.5 . .
S1 C64 H64B 109.5 . .
H64A C64 H64B 109.5 . .
S1 C64 H64C 109.5 . .
H64A C64 H64C 109.5 . .
H64B C64 H64C 109.5 . .
S1 C65 H65A 109.5 . .
S1 C65 H65B 109.5 . .
H65A C65 H65B 109.5 . .
S1 C65 H65C 109.5 . .
H65A C65 H65C 109.5 . .
H65B C65 H65C 109.5 . .
S2' C66 H66A 115.2 . .
S2 C66 H66A 117.5 . .
S2 C66 H66B 108.8 . .
H66A C66 H66B 113.7 . .
S2 C66 H66C 108.2 . .
H66A C66 H66C 98.4 . .
H66B C66 H66C 109.5 . .
S2' C66 H66D 104.5 . .
H66A C66 H66D 116.3 . .
S2' C66 H66E 113.0 . .
H66A C66 H66E 98.5 . .
H66D C66 H66E 109.5 . .
S2' C67 H67A 116.6 . .
S2 C67 H67A 113.0 . .
S2 C67 H67B 109.6 . .
H67A C67 H67B 118.3 . .
S2 C67 H67C 109.2 . .
H67A C67 H67C 96.2 . .
H67B C67 H67C 109.5 . .
S2' C67 H67D 107.2 . .
H67A C67 H67D 114.5 . .
S2' C67 H67E 112.8 . .
H67A C67 H67E 96.0 . .
H67D C67 H67E 109.4 . .
S3 C68 H68A 113.6 . .
S3' C68 H68A 110.3 . .
S3 C68 H68B 111.1 . .
H68A C68 H68B 114.4 . .
S3 C68 H68C 110.2 . .
H68A C68 H68C 97.1 . .
H68B C68 H68C 109.5 . .
S3' C68 H68D 112.4 . .
H68A C68 H68D 117.0 . .
S3' C68 H68E 109.3 . .
H68A C68 H68E 97.2 . .
H68D C68 H68E 109.5 . .
S3' C69 H69A 110.5 . .
S3 C69 H69A 115.7 . .
S3 C69 H69B 109.1 . .
H69A C69 H69B 112.2 . .
S3 C69 H69C 109.9 . .
H69A C69 H69C 100.1 . .
H69B C69 H69C 109.5 . .
S3' C69 H69D 110.1 . .
H69A C69 H69D 116.4 . .
S3' C69 H69E 109.5 . .
H69A C69 H69E 100.3 . .
H69D C69 H69E 109.5 . .
S4 C70 H70A 110.1 . .
S4 C70 H70B 109.1 . .
H70A C70 H70B 109.4 . .
S4 C70 H70C 109.2 . .
H70A C70 H70C 109.5 . .
H70B C70 H70C 109.5 . .
S4' C70 H70D 103.2 . .
S4' C70 H70E 120.9 . .
H70D C70 H70E 109.5 . .
S4' C70 H70F 103.8 . .
H70D C70 H70F 109.5 . .
H70E C70 H70F 109.4 . .
S4 C71 H71A 110.2 . .
S4 C71 H71B 108.6 . .
H71A C71 H71B 109.5 . .
S4 C71 H71C 109.6 . .
H71A C71 H71C 109.5 . .
H71B C71 H71C 109.5 . .
S4' C71 H71D 108.3 . .
S4' C71 H71E 100.7 . .
H71D C71 H71E 109.5 . .
S4' C71 H71F 118.9 . .
H71D C71 H71F 109.5 . .
H71E C71 H71F 109.5 . .
S5 C72 H72A 109.5 . .
S5 C72 H72B 109.5 . .
H72A C72 H72B 109.5 . .
S5 C72 H72C 109.5 . .
H72A C72 H72C 109.5 . .
H72B C72 H72C 109.5 . .
S5 C73 H73A 109.5 . .
S5 C73 H73B 109.5 . .
H73A C73 H73B 109.5 . .
S5 C73 H73C 109.5 . .
H73A C73 H73C 109.5 . .
H73B C73 H73C 109.5 . .

loop_
_geom_bond_atom_site_label_1
_geom_bond_atom_site_label_2
_geom_bond_distance
_geom_bond_site_symmetry_2
Pd1 N4 2.016(4) .
Pd1 N6 2.024(4) 2_656
Pd1 N3 2.041(4) 2_656
Pd1 N1 2.045(4) .
Pd2 N5 2.034(3) .
Pd2 N5 2.034(3) 2_656
Pd2 N2 2.044(3) .
Pd2 N2 2.044(3) 2_656
S1 O23 1.504(3) .
S1 C64 1.757(6) .
S1 C65 1.765(6) .
S2 O24 1.522(6) .
S2 C66 1.702(10) .
S2 C67 1.781(6) .
S2' C66 1.461(15) .
S2' O24 1.593(15) .
S2' C67 1.776(13) .
S3 O25 1.541(7) .
S3 C68 1.789(11) .
S3 C69 1.804(10) .
S3' O25 1.307(12) .
S3' C69 1.718(15) .
S3' C68 1.937(17) .
S4 O26 1.459(5) .
S4 C71 1.757(5) .
S4 C70 1.758(5) .
S4' O26 1.302(14) .
S4' C70 1.666(13) .
S4' C71 1.704(14) .
S5 O27 1.450(8) .
S5 C73 1.784(15) .
S5 C72 1.784(7) .
O1 C8 1.332(5) .
O1 C7 1.447(5) .
O2 C8 1.202(5) .
O3 C18 1.331(5) .
O3 C17 1.455(4) .
O4 C18 1.201(5) .
O5 C28 1.325(5) .
O5 C27 1.466(5) .
O6 C28 1.212(5) .
O7 C39 1.326(5) .
O7 C38 1.460(6) .
O8 C39 1.191(5) .
O9 C50 1.325(5) .
O9 C49 1.465(5) .
O10 C50 1.206(5) .
O11 C61 1.320(5) .
O11 C60 1.474(5) .
O12 C61 1.198(5) .
O13 N7 1.223(7) .
O14 N7 1.256(9) .
O15 N7 1.218(8) .
O16 N8 1.241(5) .
O17 N8 1.235(6) .
O18 N8 1.226(6) .
O19 N9 1.170(10) .
O19 O20 1.790(19) .
O20 N9 1.318(16) .
O20 O20 1.35(3) 2_655
O21 N10 1.381(12) .
O21' O21' 0.816(19) 2_756
O21' N10 1.151(9) .
O22 N10 1.153(7) .
N1 C5 1.359(5) .
N1 C1 1.359(6) .
N2 C15 1.345(5) .
N2 C11 1.350(5) .
N3 C21 1.345(5) .
N3 C25 1.350(5) .
N3 Pd1 2.041(4) 2_656
N4 C35 1.345(5) .
N4 C31 1.350(5) .
N5 C46 1.327(5) .
N5 C42 1.355(5) .
N6 C57 1.327(6) .
N6 C53 1.344(6) .
N6 Pd1 2.024(4) 2_656
N9 O19 1.170(10) 2_655
N9 O20 1.318(17) 2_655
N10 O21' 1.151(9) 2_756
N10 O21 1.381(12) 2_756
C1 C2 1.349(7) .
C1 H1A 0.9500 .
C2 C3 1.388(8) .
C2 H2A 0.9500 .
C3 C4 1.384(7) .
C3 H3A 0.9500 .
C4 C5 1.390(6) .
C4 H4A 0.9500 .
C5 C6 1.489(5) .
C6 C7 1.523(6) .
C6 H6A 0.9900 .
C6 H6B 0.9900 .
C7 H7A 0.9900 .
C7 H7B 0.9900 .
C8 C9 1.493(5) .
C9 C10 1.387(5) .
C9 C30 1.394(5) .
C10 C19 1.374(5) .
C10 H10A 0.9500 .
C11 C12 1.386(7) .
C11 H11A 0.9500 .
C12 C13 1.361(7) .
C12 H12A 0.9500 .
C13 C14 1.375(6) .
C13 H13A 0.9500 .
C14 C15 1.386(5) .
C14 H14A 0.9500 .
C15 C16 1.498(5) .
C16 C17 1.505(6) .
C16 H16A 0.9900 .
C16 H16B 0.9900 .
C17 H17A 0.9900 .
C17 H17B 0.9900 .
C18 C19 1.487(5) .
C19 C20 1.397(5) .
C20 C29 1.377(5) .
C20 H20A 0.9500 .
C21 C22 1.371(7) .
C21 H21A 0.9500 .
C22 C23 1.387(8) .
C22 H22A 0.9500 .
C23 C24 1.372(7) .
C23 H23A 0.9500 .
C24 C25 1.384(7) .
C24 H24A 0.9500 .
C25 C26 1.507(6) .
C26 C27 1.495(7) .
C26 H26A 0.9900 .
C26 H26B 0.9900 .
C27 H27A 0.9900 .
C27 H27B 0.9900 .
C28 C29 1.482(5) .
C29 C30 1.386(5) .
C30 H30A 0.9500 .
C31 C32 1.374(7) .
C31 H31A 0.9500 .
C32 C33 1.357(7) .
C32 H32A 0.9500 .
C33 C34 1.387(7) .
C33 H33A 0.9500 .
C34 C35 1.387(6) .
C34 C36 1.510(7) .
C35 H35A 0.9500 .
C36 C37 1.490(8) .
C36 H36A 0.9900 .
C36 H36B 0.9900 .
C37 C38 1.520(7) .
C37 H37A 0.9900 .
C37 H37B 0.9900 .
C38 H38A 0.9900 .
C38 H38B 0.9900 .
C39 C40 1.506(6) .
C40 C63 1.391(6) .
C40 C41 1.394(6) .
C41 C51 1.386(6) .
C41 H41A 0.9500 .
C42 C43 1.356(6) .
C42 H42A 0.9500 .
C43 C44 1.388(6) .
C43 H43A 0.9500 .
C44 C45 1.387(6) .
C44 H44A 0.9500 .
C45 C46 1.395(6) .
C45 C47 1.498(6) .
C46 H46A 0.9500 .
C47 C48 1.525(6) .
C47 H47A 0.9900 .
C47 H47B 0.9900 .
C48 C49 1.509(6) .
C48 H48A 0.9900 .
C48 H48B 0.9900 .
C49 H49A 0.9900 .
C49 H49B 0.9900 .
C50 C51 1.483(6) .
C51 C52 1.400(6) .
C52 C62 1.379(6) .
C52 H52A 0.9500 .
C53 C54 1.378(8) .
C53 H53A 0.9500 .
C54 C55 1.378(8) .
C54 H54A 0.9500 .
C55 C56 1.389(7) .
C55 H55A 0.9500 .
C56 C57 1.391(6) .
C56 C58 1.515(7) .
C57 H57A 0.9500 .
C58 C59 1.504(7) .
C58 H58A 0.9900 .
C58 H58B 0.9900 .
C59 C60 1.503(7) .
C59 H59A 0.9900 .
C59 H59B 0.9900 .
C60 H60A 0.9900 .
C60 H60B 0.9900 .
C61 C62 1.488(6) .
C62 C63 1.385(6) .
C63 H63A 0.9500 .
C64 H64A 0.9800 .
C64 H64B 0.9800 .
C64 H64C 0.9800 .
C65 H65A 0.9800 .
C65 H65B 0.9800 .
C65 H65C 0.9800 .
C66 H66A 0.9617 .
C66 H66B 0.9800 .
C66 H66C 0.9801 .
C66 H66D 0.9800 .
C66 H66E 0.9798 .
C67 H67A 0.9529 .
C67 H67B 0.9801 .
C67 H67C 0.9800 .
C67 H67D 0.9804 .
C67 H67E 0.9798 .
C68 H68A 0.9569 .
C68 H68B 0.9799 .
C68 H68C 0.9801 .
C68 H68D 0.9799 .
C68 H68E 0.9800 .
C69 H69A 0.9661 .
C69 H69B 0.9800 .
C69 H69C 0.9800 .
C69 H69D 0.9800 .
C69 H69E 0.9801 .
C70 H70A 0.9798 .
C70 H70B 0.9802 .
C70 H70C 0.9800 .
C70 H70D 0.9798 .
C70 H70E 0.9802 .
C70 H70F 0.9801 .
C71 H71A 0.9799 .
C71 H71B 0.9800 .
C71 H71C 0.9800 .
C71 H71D 0.9799 .
C71 H71E 0.9800 .
C71 H71F 0.9798 .
C72 H72A 0.9800 .
C72 H72B 0.9800 .
C72 H72C 0.9800 .
C73 H73A 0.9800 .
C73 H73B 0.9800 .
C73 H73C 0.9800 .

loop_
_platon_squeeze_void_nr
_platon_squeeze_void_average_x
_platon_squeeze_void_average_y
_platon_squeeze_void_average_z
_platon_squeeze_void_volume
_platon_squeeze_void_count_electrons
_platon_squeeze_void_content
1 0.000 0.431 0.250 699 266 ' '
2 0.000 0.569 0.750 701 266 ' '
3 0.500 0.069 0.750 701 266 ' '
4 0.500 0.931 0.250 699 266 ' '
